data_7038614
loop_
_publ_author_name
'Wang, Shi'
'Xu, Wu-Tan'
'He, Wen-Rui'
'Takaishi, Shinya'
'Li, Yong-Hua'
'Yamashita, Masahiro'
'Huang, Wei'

_publ_section_title
;
 Structural insights into the counterion effects on the manganese(iii)
 spin crossover system with hexadentate Schiff-base ligands.
;
_journal_issue 13
_journal_name_full 'Dalton transactions (Cambridge, England : 2003)'
_journal_page_first 5676
_journal_page_last 5688
_journal_paper_doi 10.1039/c5dt04824a
_journal_volume 45
_journal_year 2016
_chemical_formula_sum 'C24 H32 B F4 Mn N4 O4'
_chemical_formula_weight 582.29
_chemical_name_systematic
; 
 ? 
;
_space_group_IT_number 14
_symmetry_cell_setting monoclinic
_symmetry_space_group_name_Hall '-P 2ybc'
_symmetry_space_group_name_H-M 'P 1 21/c 1'
_atom_sites_solution_hydrogens geom
_atom_sites_solution_primary direct
_atom_sites_solution_secondary difmap
_audit_creation_method SHELXL-97
_audit_update_record
;
2016-01-12 deposited with the CCDC.
2016-02-18 downloaded from the CCDC.
;
_cell_angle_alpha 90.00
_cell_angle_beta 99.709(4)
_cell_angle_gamma 90.00
_cell_formula_units_Z 4
_cell_length_a 8.1403(15)
_cell_length_b 15.644(3)
_cell_length_c 21.581(4)
_cell_measurement_reflns_used 9773
_cell_measurement_temperature 293(2)
_cell_measurement_theta_max 28.24
_cell_measurement_theta_min 2.67
_cell_volume 2708.9(9)
_computing_cell_refinement 'Bruker SMART'
_computing_data_collection 'Bruker SMART'
_computing_data_reduction 'Bruker SAINT'
_computing_molecular_graphics 'Bruker SHELXTL'
_computing_publication_material 'Bruker SHELXTL'
_computing_structure_refinement SHELXL
_computing_structure_solution SHELXS
_diffrn_ambient_temperature 293(2)
_diffrn_measured_fraction_theta_full 0.902
_diffrn_measured_fraction_theta_max 0.902
_diffrn_measurement_device_type 'CCD area detector'
_diffrn_measurement_method 'phi and omega scans'
_diffrn_radiation_monochromator graphite
_diffrn_radiation_source 'fine-focus sealed tube'
_diffrn_radiation_type MoK\a
_diffrn_radiation_wavelength 0.71073
_diffrn_reflns_av_R_equivalents 0.0392
_diffrn_reflns_av_sigmaI/netI 0.0459
_diffrn_reflns_limit_h_max 10
_diffrn_reflns_limit_h_min -6
_diffrn_reflns_limit_k_max 20
_diffrn_reflns_limit_k_min -20
_diffrn_reflns_limit_l_max 24
_diffrn_reflns_limit_l_min -28
_diffrn_reflns_number 17663
_diffrn_reflns_theta_full 28.14
_diffrn_reflns_theta_max 28.14
_diffrn_reflns_theta_min 2.85
_exptl_absorpt_coefficient_mu 0.552
_exptl_absorpt_correction_T_max 0.921
_exptl_absorpt_correction_T_min 0.870
_exptl_absorpt_correction_type multi-scan
_exptl_absorpt_process_details 'SADABS; Bruker, 2000'
_exptl_crystal_colour brown
_exptl_crystal_density_diffrn 1.428
_exptl_crystal_density_method 'not measured'
_exptl_crystal_description needle
_exptl_crystal_F_000 1208
_exptl_crystal_size_max 0.43
_exptl_crystal_size_mid 0.21
_exptl_crystal_size_min 0.15
_refine_diff_density_max 1.018
_refine_diff_density_min -0.809
_refine_diff_density_rms 0.085
_refine_ls_extinction_method none
_refine_ls_goodness_of_fit_ref 1.237
_refine_ls_hydrogen_treatment mixed
_refine_ls_matrix_type full
_refine_ls_number_parameters 353
_refine_ls_number_reflns 5989
_refine_ls_number_restraints 0
_refine_ls_restrained_S_all 1.237
_refine_ls_R_factor_all 0.1029
_refine_ls_R_factor_gt 0.0897
_refine_ls_shift/su_max 0.000
_refine_ls_shift/su_mean 0.000
_refine_ls_structure_factor_coef Fsqd
_refine_ls_weighting_details 'calc w=1/[\s^2^(Fo^2^)+(0.0378P)^2^+11.0152P] where P=(Fo^2^+2Fc^2^)/3'
_refine_ls_weighting_scheme calc
_refine_ls_wR_factor_gt 0.2083
_refine_ls_wR_factor_ref 0.2147
_reflns_number_gt 4969
_reflns_number_total 5989
_reflns_threshold_expression >2sigma(I)
_cod_data_source_file c5dt04824a2.cif
_cod_data_source_block p21c
_cod_depositor_comments
;
The following automatic conversions were performed:

'_symmetry_cell_setting' value 'Monoclinic' changed to 'monoclinic'
according to
/usr/data/users/saulius/crontab/automatic-downloads/rss-feeds/RSC/lib/dictionaries/cif_core.dic
dictionary named 'cif_core.dic' version 2.4.2 from 2011-04-26.

Automatic conversion script
Id: cif_fix_values 4268 2015-11-12 08:31:59Z antanas 

 Adding full bibliography for 7038613--7038620.cif.
;
_cod_original_sg_symbol_H-M P2(1)/c
_cod_database_code 7038614

loop_
_symmetry_equiv_pos_as_xyz
'x, y, z'
'-x, y+1/2, -z+1/2'
'-x, -y, -z'
'x, -y-1/2, z-1/2'

loop_
_atom_site_label
_atom_site_type_symbol
_atom_site_fract_x
_atom_site_fract_y
_atom_site_fract_z
_atom_site_U_iso_or_equiv
_atom_site_adp_type
_atom_site_occupancy
_atom_site_symmetry_multiplicity
_atom_site_calc_flag
_atom_site_refinement_flags
C1 C 1.2071(8) -0.0539(5) 0.2561(4) 0.0665(19) Uani 1 1 d .
H1 H 1.1513 -0.1078 0.2628 0.100 Uiso 1 1 calc R
H2 H 1.3207 -0.0545 0.2801 0.100 Uiso 1 1 calc R
H3 H 1.2115 -0.0471 0.2113 0.100 Uiso 1 1 calc R
O1 O 1.1166(5) 0.0157(3) 0.2769(2) 0.0616(12) Uani 1 1 d .
C2 C 0.9538(6) 0.0281(3) 0.2477(2) 0.0383(11) Uani 1 1 d .
C3 C 0.8725(7) -0.0211(3) 0.1984(2) 0.0387(11) Uani 1 1 d .
H7 H 0.9272 -0.0687 0.1836 0.046 Uiso 1 1 calc R
C4 C 0.7110(7) -0.0005(3) 0.1709(2) 0.0374(11) Uani 1 1 d .
H8 H 0.6544 -0.0363 0.1387 0.045 Uiso 1 1 calc R
C5 C 0.6288(6) 0.0715(3) 0.1893(2) 0.0291(9) Uani 1 1 d .
C6 C 0.7136(6) 0.1204(3) 0.2397(2) 0.0293(9) Uani 1 1 d .
C7 C 0.8732(6) 0.0965(3) 0.2691(2) 0.0367(11) Uani 1 1 d .
H9 H 0.9269 0.1279 0.3044 0.044 Uiso 1 1 calc R
O2 O 0.4746(4) 0.0897(2) 0.16022(15) 0.0344(7) Uani 1 1 d .
C8 C 0.6352(6) 0.1939(3) 0.2637(2) 0.0335(10) Uani 1 1 d .
H10 H 0.6794 0.2132 0.3049 0.040 Uiso 1 1 calc R
N1 N 0.5108(5) 0.2344(2) 0.23317(18) 0.0332(9) Uani 1 1 d .
C9 C 0.4308(7) 0.2990(3) 0.2687(2) 0.0425(12) Uani 1 1 d .
H15 H 0.4099 0.3520 0.2435 0.051 Uiso 1 1 calc R
H16 H 0.5059 0.3130 0.3084 0.051 Uiso 1 1 calc R
C10 C 0.2674(7) 0.2641(4) 0.2830(3) 0.0471(13) Uani 1 1 d .
H17 H 0.2272 0.3022 0.3139 0.057 Uiso 1 1 calc R
H18 H 0.2882 0.2072 0.3029 0.057 Uiso 1 1 calc R
C11 C 0.1308(7) 0.2555(3) 0.2258(3) 0.0466(13) Uani 1 1 d .
H19 H 0.0234 0.2441 0.2400 0.056 Uiso 1 1 calc R
H20 H 0.1201 0.3101 0.2023 0.056 Uiso 1 1 calc R
N2 N 0.1655(5) 0.1856(3) 0.1834(2) 0.0377(9) Uani 1 1 d .
C12 C 0.0280(6) 0.1717(4) 0.1309(3) 0.0445(12) Uani 1 1 d .
H21 H -0.0025 0.2264 0.1088 0.053 Uiso 1 1 calc R
H22 H -0.0710 0.1500 0.1470 0.053 Uiso 1 1 calc R
C13 C 0.0814(7) 0.1078(4) 0.0858(3) 0.0459(13) Uani 1 1 d .
H23 H 0.1141 0.0534 0.1080 0.055 Uiso 1 1 calc R
H24 H -0.0120 0.0960 0.0512 0.055 Uiso 1 1 calc R
N3 N 0.2239(5) 0.1436(3) 0.0605(2) 0.0369(9) Uani 1 1 d .
C14 C 0.2979(7) 0.0807(4) 0.0218(3) 0.0483(14) Uani 1 1 d .
H25 H 0.2096 0.0581 -0.0114 0.058 Uiso 1 1 calc R
H26 H 0.3442 0.0322 0.0486 0.058 Uiso 1 1 calc R
C15 C 0.4344(7) 0.1201(4) -0.0085(2) 0.0488(14) Uani 1 1 d .
H27 H 0.3883 0.1711 -0.0325 0.059 Uiso 1 1 calc R
H28 H 0.4662 0.0786 -0.0390 0.059 Uiso 1 1 calc R
C16 C 0.5920(7) 0.1468(3) 0.0362(2) 0.0420(12) Uani 1 1 d .
H29 H 0.6334 0.0984 0.0641 0.050 Uiso 1 1 calc R
H30 H 0.6800 0.1627 0.0118 0.050 Uiso 1 1 calc R
N4 N 0.5544(5) 0.2205(3) 0.07448(18) 0.0348(9) Uani 1 1 d .
C17 C 0.6019(7) 0.2943(4) 0.0588(2) 0.0436(12) Uani 1 1 d .
H11 H 0.6757 0.2966 0.0291 0.052 Uiso 1 1 calc R
C18 C 0.5506(7) 0.3747(3) 0.0833(2) 0.0435(12) Uani 1 1 d .
C19 C 0.6351(9) 0.4504(4) 0.0710(3) 0.0603(17) Uani 1 1 d .
H12 H 0.7307 0.4468 0.0512 0.072 Uiso 1 1 calc R
C20 C 0.5800(11) 0.5285(4) 0.0873(3) 0.071(2) Uani 1 1 d .
O3 O 0.6537(10) 0.6052(3) 0.0784(3) 0.104(2) Uani 1 1 d .
C21 C 0.8048(15) 0.6021(6) 0.0555(5) 0.119(4) Uani 1 1 d .
H4 H 0.8852 0.5675 0.0838 0.178 Uiso 1 1 calc R
H5 H 0.8486 0.6602 0.0533 0.178 Uiso 1 1 calc R
H6 H 0.7863 0.5766 0.0134 0.178 Uiso 1 1 calc R
C22 C 0.4391(12) 0.5337(4) 0.1144(3) 0.073(2) Uani 1 1 d .
H13 H 0.4002 0.5881 0.1250 0.088 Uiso 1 1 calc R
C23 C 0.3530(10) 0.4612(4) 0.1263(3) 0.0597(17) Uani 1 1 d .
H14 H 0.2553 0.4662 0.1447 0.072 Uiso 1 1 calc R
C24 C 0.4089(7) 0.3796(3) 0.1114(2) 0.0394(11) Uani 1 1 d .
O4 O 0.3178(4) 0.3121(2) 0.12220(16) 0.0394(8) Uani 1 1 d .
B1 B 0.8845(11) 0.1953(6) -0.0868(4) 0.0616(19) Uani 1 1 d .
F1 F 0.9437(8) 0.2171(4) -0.1390(3) 0.128(2) Uani 1 1 d .
F2 F 0.9507(8) 0.2294(4) -0.0298(3) 0.124(2) Uani 1 1 d .
F3 F 0.7335(10) 0.2281(8) -0.0934(3) 0.225(6) Uani 1 1 d .
F4 F 0.8601(16) 0.1146(4) -0.0794(4) 0.207(5) Uani 1 1 d .
Mn1 Mn 0.39684(9) 0.20119(4) 0.14094(3) 0.0293(2) Uani 1 1 d .
H31 H 0.190(8) 0.182(4) 0.040(3) 0.050(19) Uiso 1 1 d .
H32 H 0.178(8) 0.139(4) 0.201(3) 0.050(17) Uiso 1 1 d .

loop_
_atom_site_aniso_label
_atom_site_aniso_U_11
_atom_site_aniso_U_22
_atom_site_aniso_U_33
_atom_site_aniso_U_23
_atom_site_aniso_U_13
_atom_site_aniso_U_12
C1 0.048(4) 0.068(4) 0.079(5) 0.000(4) -0.003(3) 0.024(3)
O1 0.040(2) 0.065(3) 0.071(3) -0.014(2) -0.015(2) 0.016(2)
C2 0.033(3) 0.041(3) 0.039(3) 0.006(2) 0.000(2) 0.003(2)
C3 0.043(3) 0.031(2) 0.042(3) -0.001(2) 0.007(2) 0.006(2)
C4 0.043(3) 0.029(2) 0.037(2) -0.0053(19) 0.000(2) 0.000(2)
C5 0.031(2) 0.028(2) 0.028(2) 0.0015(17) 0.0050(18) -0.0033(18)
C6 0.032(2) 0.032(2) 0.025(2) -0.0007(17) 0.0065(18) -0.0028(19)
C7 0.038(3) 0.041(3) 0.029(2) -0.0029(19) 0.000(2) -0.003(2)
O2 0.0327(18) 0.0286(15) 0.0387(17) -0.0053(13) -0.0031(14) -0.0022(14)
C8 0.036(3) 0.037(2) 0.027(2) -0.0071(19) 0.0049(19) -0.005(2)
N1 0.035(2) 0.0330(19) 0.033(2) -0.0094(16) 0.0102(17) -0.0020(17)
C9 0.048(3) 0.039(3) 0.041(3) -0.013(2) 0.010(2) 0.006(2)
C10 0.061(4) 0.044(3) 0.043(3) -0.006(2) 0.025(3) 0.009(3)
C11 0.041(3) 0.041(3) 0.064(3) -0.002(2) 0.026(3) 0.000(2)
N2 0.036(2) 0.034(2) 0.043(2) 0.0019(18) 0.0077(19) 0.0008(18)
C12 0.029(3) 0.050(3) 0.053(3) 0.010(2) 0.004(2) 0.000(2)
C13 0.038(3) 0.045(3) 0.050(3) 0.003(2) -0.005(2) -0.010(2)
N3 0.034(2) 0.033(2) 0.041(2) -0.0013(18) -0.0015(19) 0.0014(18)
C14 0.046(3) 0.046(3) 0.049(3) -0.019(2) -0.003(3) 0.002(3)
C15 0.055(3) 0.055(3) 0.035(3) -0.013(2) 0.006(2) 0.014(3)
C16 0.043(3) 0.049(3) 0.036(3) -0.008(2) 0.012(2) 0.008(2)
N4 0.032(2) 0.043(2) 0.0314(19) -0.0057(17) 0.0102(17) -0.0008(18)
C17 0.044(3) 0.054(3) 0.035(2) -0.001(2) 0.013(2) -0.005(3)
C18 0.060(4) 0.041(3) 0.030(2) -0.002(2) 0.009(2) -0.014(3)
C19 0.084(5) 0.056(4) 0.042(3) -0.003(3) 0.016(3) -0.026(3)
C20 0.122(7) 0.043(3) 0.046(3) 0.000(3) 0.006(4) -0.034(4)
O3 0.169(7) 0.057(3) 0.089(4) 0.000(3) 0.029(4) -0.057(4)
C21 0.164(10) 0.091(7) 0.094(7) 0.016(5) 0.001(7) -0.082(7)
C22 0.129(7) 0.034(3) 0.060(4) -0.008(3) 0.024(4) -0.005(4)
C23 0.090(5) 0.038(3) 0.054(3) -0.005(3) 0.019(3) 0.005(3)
C24 0.054(3) 0.034(2) 0.029(2) -0.0018(19) 0.006(2) -0.003(2)
O4 0.043(2) 0.0319(17) 0.0451(19) 0.0002(14) 0.0140(16) 0.0021(15)
B1 0.063(5) 0.070(5) 0.051(4) 0.019(4) 0.005(4) -0.003(4)
F1 0.127(5) 0.163(6) 0.111(4) 0.049(4) 0.071(4) 0.011(4)
F2 0.143(5) 0.131(5) 0.086(4) 0.018(3) -0.018(4) -0.036(4)
F3 0.139(6) 0.451(17) 0.091(4) 0.104(7) 0.041(4) 0.110(8)
F4 0.409(15) 0.088(4) 0.151(6) -0.026(4) 0.119(8) -0.078(7)
Mn1 0.0289(4) 0.0290(3) 0.0305(4) -0.0046(3) 0.0068(3) -0.0008(3)

loop_
_atom_type_symbol
_atom_type_description
_atom_type_scat_dispersion_real
_atom_type_scat_dispersion_imag
_atom_type_scat_source
C C 0.0033 0.0016 'International Tables Vol C Tables 4.2.6.8 and 6.1.1.4'
H H 0.0000 0.0000 'International Tables Vol C Tables 4.2.6.8 and 6.1.1.4'
B B 0.0013 0.0007 'International Tables Vol C Tables 4.2.6.8 and 6.1.1.4'
N N 0.0061 0.0033 'International Tables Vol C Tables 4.2.6.8 and 6.1.1.4'
O O 0.0106 0.0060 'International Tables Vol C Tables 4.2.6.8 and 6.1.1.4'
F F 0.0171 0.0103 'International Tables Vol C Tables 4.2.6.8 and 6.1.1.4'
Mn Mn 0.3368 0.7283 'International Tables Vol C Tables 4.2.6.8 and 6.1.1.4'

loop_
_geom_angle_atom_site_label_1
_geom_angle_atom_site_label_2
_geom_angle_atom_site_label_3
_geom_angle
O1 C1 H1 109.5
O1 C1 H2 109.5
H1 C1 H2 109.5
O1 C1 H3 109.5
H1 C1 H3 109.5
H2 C1 H3 109.5
C2 O1 C1 118.1(5)
C7 C2 O1 115.6(5)
C7 C2 C3 119.8(5)
O1 C2 C3 124.6(5)
C4 C3 C2 119.6(5)
C4 C3 H7 120.2
C2 C3 H7 120.2
C3 C4 C5 122.0(4)
C3 C4 H8 119.0
C5 C4 H8 119.0
O2 C5 C4 119.6(4)
O2 C5 C6 123.0(4)
C4 C5 C6 117.3(4)
C7 C6 C5 120.1(4)
C7 C6 C8 118.7(4)
C5 C6 C8 121.2(4)
C2 C7 C6 121.0(4)
C2 C7 H9 119.5
C6 C7 H9 119.5
C5 O2 Mn1 123.9(3)
N1 C8 C6 124.4(4)
N1 C8 H10 117.8
C6 C8 H10 117.8
C8 N1 C9 116.7(4)
C8 N1 Mn1 123.1(3)
C9 N1 Mn1 119.5(3)
N1 C9 C10 109.6(4)
N1 C9 H15 109.7
C10 C9 H15 109.7
N1 C9 H16 109.7
C10 C9 H16 109.7
H15 C9 H16 108.2
C9 C10 C11 114.3(4)
C9 C10 H17 108.7
C11 C10 H17 108.7
C9 C10 H18 108.7
C11 C10 H18 108.7
H17 C10 H18 107.6
N2 C11 C10 112.2(4)
N2 C11 H19 109.2
C10 C11 H19 109.2
N2 C11 H20 109.2
C10 C11 H20 109.2
H19 C11 H20 107.9
C12 N2 C11 112.7(4)
C12 N2 Mn1 106.5(3)
C11 N2 Mn1 115.7(3)
C12 N2 H32 104(4)
C11 N2 H32 112(4)
Mn1 N2 H32 104(4)
N2 C12 C13 109.3(4)
N2 C12 H21 109.8
C13 C12 H21 109.8
N2 C12 H22 109.8
C13 C12 H22 109.8
H21 C12 H22 108.3
N3 C13 C12 108.5(4)
N3 C13 H23 110.0
C12 C13 H23 110.0
N3 C13 H24 110.0
C12 C13 H24 110.0
H23 C13 H24 108.4
C13 N3 C14 112.1(4)
C13 N3 Mn1 107.3(3)
C14 N3 Mn1 116.3(3)
C13 N3 H31 106(5)
C14 N3 H31 110(5)
Mn1 N3 H31 104(5)
N3 C14 C15 111.7(4)
N3 C14 H25 109.3
C15 C14 H25 109.3
N3 C14 H26 109.3
C15 C14 H26 109.3
H25 C14 H26 107.9
C14 C15 C16 116.0(5)
C14 C15 H27 108.3
C16 C15 H27 108.3
C14 C15 H28 108.3
C16 C15 H28 108.3
H27 C15 H28 107.4
N4 C16 C15 109.6(4)
N4 C16 H29 109.7
C15 C16 H29 109.7
N4 C16 H30 109.7
C15 C16 H30 109.7
H29 C16 H30 108.2
C17 N4 C16 117.1(4)
C17 N4 Mn1 123.8(3)
C16 N4 Mn1 118.5(3)
N4 C17 C18 124.5(5)
N4 C17 H11 117.8
C18 C17 H11 117.8
C24 C18 C19 120.0(5)
C24 C18 C17 121.1(5)
C19 C18 C17 118.4(5)
C20 C19 C18 120.5(7)
C20 C19 H12 119.8
C18 C19 H12 119.8
C19 C20 O3 125.1(8)
C19 C20 C22 119.7(6)
O3 C20 C22 115.2(7)
C20 O3 C21 116.8(7)
O3 C21 H4 109.5
O3 C21 H5 109.5
H4 C21 H5 109.5
O3 C21 H6 109.5
H4 C21 H6 109.5
H5 C21 H6 109.5
C20 C22 C23 121.2(6)
C20 C22 H13 119.4
C23 C22 H13 119.4
C22 C23 C24 120.5(7)
C22 C23 H14 119.8
C24 C23 H14 119.8
O4 C24 C18 124.0(5)
O4 C24 C23 117.8(5)
C18 C24 C23 118.2(5)
C24 O4 Mn1 126.2(3)
F4 B1 F3 103.5(10)
F4 B1 F1 115.9(8)
F3 B1 F1 105.7(7)
F4 B1 F2 108.5(7)
F3 B1 F2 99.5(8)
F1 B1 F2 120.9(8)
O4 Mn1 O2 179.46(16)
O4 Mn1 N4 86.94(16)
O2 Mn1 N4 93.59(16)
O4 Mn1 N1 93.20(16)
O2 Mn1 N1 86.65(15)
N4 Mn1 N1 112.71(16)
O4 Mn1 N3 93.28(16)
O2 Mn1 N3 86.71(15)
N4 Mn1 N3 84.53(16)
N1 Mn1 N3 161.88(16)
O4 Mn1 N2 84.67(16)
O2 Mn1 N2 94.80(16)
N4 Mn1 N2 161.10(17)
N1 Mn1 N2 84.69(16)
N3 Mn1 N2 79.09(16)

loop_
_geom_bond_atom_site_label_1
_geom_bond_atom_site_label_2
_geom_bond_distance
C1 O1 1.428(7)
C1 H1 0.9800
C1 H2 0.9800
C1 H3 0.9800
O1 C2 1.382(6)
C2 C7 1.374(7)
C2 C3 1.388(7)
C3 C4 1.385(7)
C3 H7 0.9500
C4 C5 1.401(6)
C4 H8 0.9500
C5 O2 1.336(6)
C5 C6 1.410(6)
C6 C7 1.398(7)
C6 C8 1.452(6)
C7 H9 0.9500
O2 Mn1 1.878(3)
C8 N1 1.280(6)
C8 H10 0.9500
N1 C9 1.483(6)
N1 Mn1 2.114(4)
C9 C10 1.518(8)
C9 H15 0.9900
C9 H16 0.9900
C10 C11 1.521(8)
C10 H17 0.9900
C10 H18 0.9900
C11 N2 1.484(7)
C11 H19 0.9900
C11 H20 0.9900
N2 C12 1.468(7)
N2 Mn1 2.242(4)
N2 H32 0.83(6)
C12 C13 1.509(8)
C12 H21 0.9900
C12 H22 0.9900
C13 N3 1.474(7)
C13 H23 0.9900
C13 H24 0.9900
N3 C14 1.483(7)
N3 Mn1 2.232(4)
N3 H31 0.77(6)
C14 C15 1.512(8)
C14 H25 0.9900
C14 H26 0.9900
C15 C16 1.528(8)
C15 H27 0.9900
C15 H28 0.9900
C16 N4 1.479(6)
C16 H29 0.9900
C16 H30 0.9900
N4 C17 1.281(7)
N4 Mn1 2.101(4)
C17 C18 1.453(8)
C17 H11 0.9500
C18 C24 1.392(8)
C18 C19 1.416(8)
C19 C20 1.369(10)
C19 H12 0.9500
C20 O3 1.370(7)
C20 C22 1.374(11)
O3 C21 1.402(13)
C21 H4 0.9800
C21 H5 0.9800
C21 H6 0.9800
C22 C23 1.381(9)
C22 H13 0.9500
C23 C24 1.410(7)
C23 H14 0.9500
C24 O4 1.333(6)
O4 Mn1 1.871(3)
B1 F4 1.291(10)
B1 F3 1.318(11)
B1 F1 1.342(9)
B1 F2 1.366(10)
